data_7009570
loop_
_publ_author_name
'Ellis, Dianne D.'
'Jelliss, Paul A.'
'Stone, F. Gordon A.'

_publ_section_title
;
 Synthesis of rhenium--platinum complexes bearing carbaborane ligands
 and their unusual dynamic behavior&#x200A;&#x2020;
;
_journal_issue 13
_journal_name_full 'Journal of the Chemical Society, Dalton Transactions'
_journal_page_first 2113
_journal_paper_doi 10.1039/b002043p
_journal_year 2000
_chemical_formula_sum 'C32 H37 B10 Cl2 F4 O3 P2 Pt Re'
_chemical_formula_weight 1167.85
_chemical_name_systematic
; 

 ? 

;
_space_group_IT_number 2
_symmetry_cell_setting triclinic
_symmetry_space_group_name_Hall '-P 1'
_symmetry_space_group_name_H-M 'P -1'
_atom_sites_solution_hydrogens geom
_atom_sites_solution_primary direct
_atom_sites_solution_secondary difmap
_audit_creation_method SHELXL
_cell_angle_alpha 110.42(2)
_cell_angle_beta 106.75(2)
_cell_angle_gamma 92.59(2)
_cell_formula_units_Z 2
_cell_length_a 12.122(3)
_cell_length_b 13.084(2)
_cell_length_c 15.155(3)
_cell_measurement_temperature 292(2)
_cell_volume 2128.4(9)
_computing_structure_refinement 'SHELXL-93 (Sheldrick, 1993)'
_computing_structure_solution 'SHELXS-86 (Sheldrick, 1990)'
_diffrn_ambient_temperature 292(2)
_diffrn_measurement_device 'Siemens SMART CCD Area Detector'
_diffrn_measurement_method '\w rotation with narrow frames'
_diffrn_radiation_monochromator graphite
_diffrn_radiation_source 'fine-focus sealed tube'
_diffrn_radiation_type MoK\a
_diffrn_radiation_wavelength 0.71073
_diffrn_reflns_av_R_equivalents 0.0609
_diffrn_reflns_av_sigmaI/netI 0.1891
_diffrn_reflns_limit_h_max 14
_diffrn_reflns_limit_h_min -15
_diffrn_reflns_limit_k_max 16
_diffrn_reflns_limit_k_min -16
_diffrn_reflns_limit_l_max 19
_diffrn_reflns_limit_l_min -6
_diffrn_reflns_number 8730
_diffrn_reflns_theta_max 25.00
_diffrn_reflns_theta_min 1.68
_exptl_absorpt_coefficient_mu 6.374
_exptl_absorpt_correction_type 'SADABS (Sheldrick, 1996)'
_exptl_crystal_colour yellow
_exptl_crystal_density_diffrn 1.822
_exptl_crystal_description prism
_exptl_crystal_F_000 1112
_exptl_crystal_size_max 0.55
_exptl_crystal_size_mid 0.35
_exptl_crystal_size_min 0.30
_refine_diff_density_max 2.047
_refine_diff_density_min -1.781
_refine_diff_density_rms 0.204
_refine_ls_extinction_method none
_refine_ls_goodness_of_fit_all 0.780
_refine_ls_goodness_of_fit_obs 1.061
_refine_ls_hydrogen_treatment constr
_refine_ls_matrix_type full
_refine_ls_number_parameters 476
_refine_ls_number_reflns 6814
_refine_ls_number_restraints 282
_refine_ls_restrained_S_all 0.803
_refine_ls_restrained_S_obs 1.021
_refine_ls_R_factor_all 0.1018
_refine_ls_R_factor_obs 0.0650
_refine_ls_shift/esd_max 0.489
_refine_ls_shift/esd_mean 0.015
_refine_ls_structure_factor_coef Fsqd
_refine_ls_weighting_details 'w=1/[\s^2^(Fo^2^)+(0.0432P)^2^+0.0000P] where P=(Fo^2^+2Fc^2^)/3'
_refine_ls_weighting_scheme calc
_refine_ls_wR_factor_all 0.1455
_refine_ls_wR_factor_obs 0.1311
_reflns_number_observed 3467
_reflns_number_total 6816
_reflns_observed_criterion >2sigma(I)
_cod_data_source_file b002043p.txt
_cod_data_source_block 2b
_cod_depositor_comments
;
The following automatic conversions were performed:
'_symmetry_cell_setting' value 'Triclinic' changed to 'triclinic'
according to '/home/saulius/struct/CIF-dictionaries/cif_core.dic'
dictionary named 'cif_core.dic' version 2.4.1 from 2010-06-29.

Automatic conversion script
Id: cif_fix_enum 1527 2010-12-29 10:47:43Z saulius 

The following automatic conversions were performed:

'_refine_ls_weighting_scheme' value 'calc
w=1/[\s^2^(Fo^2^)+(0.0432P)^2^+0.0000P] where P=(Fo^2^+2Fc^2^)/3' was
changed to 'calc'. New tag '_refine_ls_weighting_details' was
created. The value of the new tag was set to
'w=1/[\s^2^(Fo^2^)+(0.0432P)^2^+0.0000P] where P=(Fo^2^+2Fc^2^)/3'.

Automatic conversion script
Id: cif_fix_values 3143 2015-03-26 13:38:13Z robertas 
;
_cod_original_cell_volume 2128.5(8)
_cod_database_code 7009570

loop_
_symmetry_equiv_pos_as_xyz
'x, y, z'
'-x, -y, -z'

loop_
_atom_site_aniso_label
_atom_site_aniso_U_11
_atom_site_aniso_U_22
_atom_site_aniso_U_33
_atom_site_aniso_U_23
_atom_site_aniso_U_13
_atom_site_aniso_U_12
Pt 0.0379(4) 0.0344(4) 0.0599(5) 0.0279(4) 0.0189(4) 0.0069(3)
Re 0.0391(4) 0.0335(4) 0.0642(6) 0.0283(4) 0.0199(4) 0.0097(3)
P1 0.045(3) 0.038(3) 0.048(3) 0.021(2) 0.013(2) 0.003(2)
P2 0.046(3) 0.037(3) 0.073(3) 0.027(2) 0.027(3) 0.004(2)
C1 0.098(16) 0.061(14) 0.077(14) 0.051(12) 0.026(12) -0.002(11)
C2 0.050(10) 0.033(10) 0.111(15) 0.055(11) 0.034(11) 0.007(8)
B4 0.082(15) 0.028(11) 0.076(15) 0.008(10) 0.072(13) 0.004(10)
B6 0.047(13) 0.071(16) 0.065(15) 0.029(12) 0.036(12) 0.029(11)
B7 0.071(15) 0.050(14) 0.066(15) 0.032(12) 0.045(13) 0.022(11)
B8 0.055(14) 0.061(16) 0.120(21) 0.066(15) 0.038(15) 0.033(12)
B9 0.057(14) 0.056(15) 0.073(16) 0.018(12) 0.028(13) -0.015(11)
B10 0.034(11) 0.070(16) 0.080(16) 0.050(13) 0.020(12) 0.011(10)
B11 0.070(15) 0.071(17) 0.076(16) 0.037(14) 0.029(14) -0.008(13)
C3 0.204(27) 0.113(20) 0.011(10) -0.011(12) -0.007(14) 0.143(20)
O3 0.079(9) 0.045(9) 0.113(13) 0.022(9) 0.006(9) -0.010(7)
C4 0.103(18) 0.037(14) 0.162(25) 0.072(16) 0.012(19) -0.007(12)
O4 0.089(10) 0.055(10) 0.155(15) 0.066(10) 0.059(11) 0.028(8)
O5 0.051(8) 0.093(12) 0.156(15) 0.073(11) -0.010(9) 0.004(8)
C6 0.088(14) 0.053(12) 0.063(12) 0.042(10) 0.025(11) 0.003(10)
C7 0.051(11) 0.044(11) 0.076(13) 0.039(9) 0.041(10) 0.020(8)
C101 0.119(18) 0.057(13) 0.069(14) 0.053(11) 0.037(13) 0.043(12)
C102 0.136(21) 0.204(29) 0.085(17) 0.105(19) -0.050(16) -0.115(21)
C103 0.170(30) 0.185(33) 0.154(30) 0.060(26) 0.015(25) -0.122(25)
C104 0.199(32) 0.096(24) 0.091(21) 0.045(18) -0.024(21) -0.020(21)
C105 0.192(30) 0.066(20) 0.204(33) 0.066(21) -0.087(25) -0.028(19)
C111 0.041(10) 0.038(11) 0.064(12) 0.017(9) 0.026(10) 0.003(8)
C112 0.134(23) 0.095(21) 0.160(24) -0.032(18) 0.110(21) -0.003(17)
C113 0.103(20) 0.080(20) 0.185(28) 0.011(20) 0.061(20) 0.011(16)
C114 0.112(19) 0.054(16) 0.147(22) 0.023(15) 0.085(18) 0.020(14)
C115 0.134(23) 0.050(16) 0.150(24) -0.033(15) 0.076(20) -0.025(15)
C116 0.056(14) 0.115(23) 0.169(26) -0.060(20) 0.040(16) -0.011(14)
C121 0.068(13) 0.049(12) 0.071(13) 0.024(10) 0.033(11) 0.017(10)
C122 0.107(17) 0.057(14) 0.069(15) 0.017(12) 0.039(13) -0.014(12)
C123 0.100(18) 0.083(18) 0.082(17) 0.030(15) -0.002(15) -0.011(14)
C124 0.149(24) 0.094(21) 0.059(16) 0.008(14) 0.043(17) 0.005(18)
C125 0.147(24) 0.088(19) 0.106(20) 0.068(17) 0.072(19) 0.056(17)
C126 0.090(15) 0.051(13) 0.097(17) 0.023(12) 0.059(14) 0.013(11)
C131 0.044(11) 0.056(13) 0.092(15) 0.028(11) 0.042(11) 0.011(10)
C132 0.062(14) 0.050(14) 0.140(20) 0.041(13) 0.040(14) 0.001(11)
C133 0.043(13) 0.087(19) 0.168(24) 0.043(17) 0.040(15) 0.027(12)
C134 0.036(12) 0.101(21) 0.171(25) 0.067(19) 0.020(15) 0.011(13)
C135 0.058(15) 0.072(17) 0.152(23) -0.003(16) 0.018(16) 0.003(13)
C136 0.041(12) 0.056(15) 0.149(21) 0.013(14) 0.013(14) -0.018(10)
B100 0.081(20) 0.117(26) 0.080(21) 0.077(21) 0.005(17) -0.023(18)
F1 0.227(24) 0.243(26) 0.271(26) 0.081(20) 0.106(21) 0.142(21)
F2 0.227(18) 0.174(17) 0.113(11) 0.057(11) 0.026(12) -0.109(15)
F3 0.146(13) 0.143(14) 0.134(12) 0.088(11) -0.006(10) -0.029(10)
F4 0.174(14) 0.085(10) 0.106(11) 0.036(9) 0.019(11) -0.008(9)
C200 0.202(33) 0.168(34) 0.198(32) 0.056(27) 0.131(28) 0.033(27)
Cl1 0.195(9) 0.173(9) 0.178(8) 0.077(7) 0.036(7) -0.038(7)
Cl2 0.300(14) 0.164(10) 0.300(14) 0.033(10) 0.200(12) -0.073(10)

loop_
_atom_site_label
_atom_site_type_symbol
_atom_site_fract_x
_atom_site_fract_y
_atom_site_fract_z
_atom_site_U_iso_or_equiv
_atom_site_thermal_displace_type
_atom_site_occupancy
_atom_site_calc_flag
_atom_site_refinement_flags
_atom_site_disorder_group
Pt Pt 0.72151(5) 0.71408(5) 0.74091(5) 0.0405(2) Uani 1 d . .
Re Re 0.63840(6) 0.84517(6) 0.63105(6) 0.0420(2) Uani 1 d . .
P1 P 0.8226(4) 0.6102(3) 0.8160(3) 0.0430(12) Uani 1 d . .
P2 P 0.5860(4) 0.6820(4) 0.8087(4) 0.0483(12) Uani 1 d . .
C1 C 0.7277(18) 0.8803(15) 0.5234(14) 0.072(6) Uani 1 d U .
H1 H 0.6541(18) 0.8797(15) 0.4604(14) 0.109 Uiso 1 calc R .
C2 C 0.7719(13) 0.9836(13) 0.6369(14) 0.055(5) Uani 1 d U .
H2 H 0.7274(13) 1.0561(13) 0.6525(14) 0.082 Uiso 1 calc R .
B3 B 0.8261(14) 0.9407(14) 0.7308(13) 0.034(4) Uiso 1 d . .
H3 H 0.8252(14) 0.9799(14) 0.8076(13) 0.051 Uiso 1 calc R .
B4 B 0.8185(18) 0.7913(15) 0.6602(15) 0.055(6) Uani 1 d U .
H4 H 0.8590 0.7245 0.7168 0.082 Uiso 1 d . .
B5 B 0.7499(16) 0.7627(16) 0.5318(14) 0.045(5) Uiso 1 d . .
H5 H 0.6972(16) 0.6829(16) 0.4779(14) 0.068 Uiso 1 calc R .
B6 B 0.9020(17) 0.7765(19) 0.5833(15) 0.055(6) Uani 1 d U .
H6 H 0.9469(17) 0.7045(19) 0.5657(15) 0.082 Uiso 1 calc R .
B7 B 0.8387(18) 0.8349(17) 0.4934(16) 0.054(6) Uani 1 d U .
H7 H 0.8409(18) 0.8040(17) 0.4166(16) 0.081 Uiso 1 calc R .
B8 B 0.8524(18) 0.9771(18) 0.5619(18) 0.066(7) Uani 1 d U .
H8 H 0.8621(18) 1.0399(18) 0.5307(18) 0.100 Uiso 1 calc R .
B9 B 0.9165(18) 1.0060(18) 0.6847(16) 0.063(6) Uani 1 d U .
H9 H 0.9700(18) 1.0872(18) 0.7336(16) 0.094 Uiso 1 calc R .
B10 B 0.9526(16) 0.8812(18) 0.7000(16) 0.055(6) Uani 1 d U .
H10 H 1.0298(16) 0.8785(18) 0.7585(16) 0.082 Uiso 1 calc R .
B11 B 0.9668(20) 0.9083(19) 0.5982(16) 0.069(7) Uani 1 d U .
H11 H 1.0528(20) 0.9229(19) 0.5901(16) 0.104 Uiso 1 calc R .
C3 C 0.5391(25) 0.7038(21) 0.5580(13) 0.125(12) Uani 1 d U .
O3 O 0.4801(11) 0.6177(11) 0.5149(12) 0.087(5) Uani 1 d U .
C4 C 0.6053(20) 0.9003(17) 0.7270(22) 0.099(9) Uani 1 d U .
O4 O 0.5811(12) 0.9564(11) 0.8158(13) 0.087(5) Uani 1 d U .
C5 C 0.4976(16) 0.8990(15) 0.5731(13) 0.058(5) Uiso 1 d . .
O5 O 0.4182(11) 0.9255(12) 0.5347(12) 0.103(6) Uani 1 d U .
C6 C 0.7367(16) 0.5569(14) 0.8769(13) 0.062(5) Uani 1 d U .
H6A H 0.7527(16) 0.4839(14) 0.8736(13) 0.075 Uiso 1 calc R .
H6B H 0.7576(16) 0.6053(14) 0.9464(13) 0.075 Uiso 1 calc R .
C7 C 0.6094(13) 0.5513(12) 0.8246(13) 0.048(4) Uani 1 d U .
H7A H 0.5634(13) 0.5379(12) 0.8635(13) 0.057 Uiso 1 calc R .
H7B H 0.5845(13) 0.4909(12) 0.7601(13) 0.057 Uiso 1 calc R .
C101 C 0.9621(18) 0.6777(15) 0.9047(13) 0.071(6) Uani 1 d DU .
C102 C 1.0217(18) 0.7714(19) 0.9133(14) 0.152(14) Uani 1 d DU .
H102 H 0.9921(18) 0.8060(19) 0.8693(14) 0.183 Uiso 1 calc R .
C103 C 1.1336(25) 0.8186(24) 0.9923(22) 0.184(17) Uani 1 d DU .
H103 H 1.1726(25) 0.8838(24) 0.9964(22) 0.221 Uiso 1 calc R .
C104 C 1.1806(28) 0.7801(24) 1.0535(19) 0.144(13) Uani 1 d DU .
H104 H 1.2526(28) 0.8131(24) 1.1022(19) 0.173 Uiso 1 calc R .
C105 C 1.1268(25) 0.6960(21) 1.0461(21) 0.186(18) Uani 1 d DU .
H105 H 1.1593(25) 0.6623(21) 1.0902(21) 0.223 Uiso 1 calc R .
C106 C 1.0098(23) 0.6435(23) 0.9689(19) 0.125(10) Uiso 1 d D .
H106 H 0.9714(23) 0.5811(23) 0.9700(19) 0.150 Uiso 1 calc R .
C111 C 0.8564(14) 0.4921(13) 0.7283(12) 0.047(4) Uani 1 d DU .
C112 C 0.9559(21) 0.4983(21) 0.7050(15) 0.139(12) Uani 1 d DU .
H112 H 1.0072(21) 0.5649(21) 0.7346(15) 0.167 Uiso 1 calc R .
C113 C 0.9823(21) 0.4096(22) 0.6394(18) 0.131(11) Uani 1 d DU .
H113 H 1.0503(21) 0.4165(22) 0.6238(18) 0.157 Uiso 1 calc R .
C114 C 0.9119(22) 0.3136(19) 0.5978(17) 0.099(8) Uani 1 d DU .
H114 H 0.9296(22) 0.2516(19) 0.5542(17) 0.118 Uiso 1 calc R .
C115 C 0.8176(23) 0.3096(19) 0.6204(17) 0.126(11) Uani 1 d DU .
H115 H 0.7681(23) 0.2420(19) 0.5926(17) 0.151 Uiso 1 calc R .
C116 C 0.7858(18) 0.3967(21) 0.6817(17) 0.146(13) Uani 1 d DU .
H116 H 0.7138(18) 0.3893(21) 0.6910(17) 0.175 Uiso 1 calc R .
C121 C 0.6175(16) 0.7803(14) 0.9338(13) 0.060(5) Uani 1 d DU .
C122 C 0.7168(16) 0.8579(14) 0.9803(14) 0.078(6) Uani 1 d DU .
H122 H 0.7664(16) 0.8626(14) 0.9446(14) 0.094 Uiso 1 calc R .
C123 C 0.7459(19) 0.9302(16) 1.0794(18) 0.096(8) Uani 1 d DU .
H123 H 0.8133(19) 0.9829(16) 1.1100(18) 0.116 Uiso 1 calc R .
C124 C 0.6699(25) 0.9202(20) 1.1305(16) 0.105(9) Uani 1 d DU .
H124 H 0.6878(25) 0.9664(20) 1.1970(16) 0.126 Uiso 1 calc R .
C125 C 0.5674(24) 0.8427(21) 1.0845(20) 0.096(8) Uani 1 d DU .
H125 H 0.5166(24) 0.8391(21) 1.1195(20) 0.116 Uiso 1 calc R .
C126 C 0.5426(18) 0.7733(16) 0.9893(16) 0.074(6) Uani 1 d DU .
H126 H 0.4757(18) 0.7201(16) 0.9593(16) 0.089 Uiso 1 calc R .
C131 C 0.4303(14) 0.6684(15) 0.7446(13) 0.059(5) Uani 1 d DU .
C132 C 0.3676(17) 0.7551(16) 0.7670(14) 0.081(7) Uani 1 d DU .
H132 H 0.4038(17) 0.8229(16) 0.8177(14) 0.097 Uiso 1 calc R .
C133 C 0.2510(18) 0.7386(20) 0.7126(17) 0.099(8) Uani 1 d DU .
H133 H 0.2080(18) 0.7957(20) 0.7270(17) 0.119 Uiso 1 calc R .
C134 C 0.1979(17) 0.6390(22) 0.6375(19) 0.101(8) Uani 1 d DU .
H134 H 0.1199(17) 0.6289(22) 0.5994(19) 0.122 Uiso 1 calc R .
C135 C 0.2614(19) 0.5540(19) 0.6190(17) 0.111(9) Uani 1 d DU .
H135 H 0.2237(19) 0.4847(19) 0.5718(17) 0.133 Uiso 1 calc R .
C136 C 0.3725(16) 0.5679(16) 0.6656(15) 0.094(8) Uani 1 d DU .
H136 H 0.4144(16) 0.5109(16) 0.6466(15) 0.113 Uiso 1 calc R .
B100 B 0.4575(26) 0.7697(30) 0.2794(24) 0.087(10) Uani 1 d U .
F1 F 0.3791(21) 0.8246(21) 0.2877(18) 0.243(13) Uani 1 d U .
F2 F 0.5613(16) 0.8316(14) 0.2982(11) 0.182(9) Uani 1 d U .
F3 F 0.4843(13) 0.7189(13) 0.3431(11) 0.145(6) Uani 1 d U .
F4 F 0.4195(13) 0.6949(11) 0.1855(11) 0.129(5) Uani 1 d U .
C200 C 0.7157(29) 0.6248(29) 1.1816(24) 0.178(14) Uani 1 d U .
H20A H 0.7388(29) 0.6131(29) 1.2438(24) 0.214 Uiso 1 calc R .
H20B H 0.6524(29) 0.6675(29) 1.1816(24) 0.214 Uiso 1 calc R .
Cl1 Cl 0.8296(9) 0.6975(8) 1.1757(7) 0.187(4) Uani 1 d . .
Cl2 Cl 0.6684(11) 0.5037(9) 1.0883(9) 0.251(6) Uani 1 d . .

loop_
_atom_type_symbol
_atom_type_description
_atom_type_scat_dispersion_real
_atom_type_scat_dispersion_imag
_atom_type_scat_source
C C 0.0033 0.0016 'International Tables Vol C Tables 4.2.6.8 and 6.1.1.4'
H H 0.0000 0.0000 'International Tables Vol C Tables 4.2.6.8 and 6.1.1.4'
B B 0.0013 0.0007 'International Tables Vol C Tables 4.2.6.8 and 6.1.1.4'
O O 0.0106 0.0060 'International Tables Vol C Tables 4.2.6.8 and 6.1.1.4'
F F 0.0171 0.0103 'International Tables Vol C Tables 4.2.6.8 and 6.1.1.4'
P P 0.1023 0.0942 'International Tables Vol C Tables 4.2.6.8 and 6.1.1.4'
Re Re -1.0185 7.2310 'International Tables Vol C Tables 4.2.6.8 and 6.1.1.4'
Pt Pt -1.7033 8.3905 'International Tables Vol C Tables 4.2.6.8 and 6.1.1.4'
Cl Cl 0.1484 0.1585 'International Tables Vol C Tables 4.2.6.8 and 6.1.1.4'

loop_
_geom_angle_atom_site_label_1
_geom_angle_atom_site_label_2
_geom_angle_atom_site_label_3
_geom_angle
_geom_angle_site_symmetry_1
_geom_angle_site_symmetry_3
_geom_angle_publ_flag
P1 Pt P2 84.6(2) . . ?
P1 Pt B4 115.2(6) . . ?
P2 Pt B4 159.8(5) . . ?
P1 Pt Re 166.95(11) . . ?
P2 Pt Re 108.42(12) . . ?
B4 Pt Re 51.9(5) . . ?
C4 Re C3 106.7(10) . . ?
C4 Re C5 81.3(9) . . ?
C3 Re C5 82.8(7) . . ?
C4 Re B4 113.9(9) . . ?
C3 Re B4 100.5(7) . . ?
C5 Re B4 162.2(7) . . ?
C4 Re B5 159.0(9) . . ?
C3 Re B5 82.2(9) . . ?
C5 Re B5 119.2(7) . . ?
B4 Re B5 45.1(6) . . ?
C4 Re C2 103.4(8) . . ?
C3 Re C2 149.3(9) . . ?
C5 Re C2 96.1(6) . . ?
B4 Re C2 72.1(6) . . ?
B5 Re C2 71.6(7) . . ?
C4 Re B3 84.6(9) . . ?
C3 Re B3 146.7(7) . . ?
C5 Re B3 130.4(7) . . ?
B4 Re B3 47.2(6) . . ?
B5 Re B3 78.2(6) . . ?
C2 Re B3 42.2(6) . . ?
C4 Re C1 144.0(8) . . ?
C3 Re C1 107.1(9) . . ?
C5 Re C1 91.0(7) . . ?
B4 Re C1 71.3(7) . . ?
B5 Re C1 40.3(6) . . ?
C2 Re C1 42.2(6) . . ?
B3 Re C1 73.9(6) . . ?
C4 Re Pt 77.7(7) . . ?
C3 Re Pt 74.8(5) . . ?
C5 Re Pt 143.1(5) . . ?
B4 Re Pt 53.4(4) . . ?
B5 Re Pt 86.7(4) . . ?
C2 Re Pt 118.1(4) . . ?
B3 Re Pt 77.4(4) . . ?
C1 Re Pt 123.3(5) . . ?
C101 P1 C111 103.2(8) . . ?
C101 P1 C6 108.7(8) . . ?
C111 P1 C6 107.1(8) . . ?
C101 P1 Pt 115.3(6) . . ?
C111 P1 Pt 111.9(5) . . ?
C6 P1 Pt 110.2(6) . . ?
C121 P2 C131 107.5(8) . . ?
C121 P2 C7 103.7(8) . . ?
C131 P2 C7 106.7(8) . . ?
C121 P2 Pt 111.4(6) . . ?
C131 P2 Pt 121.3(5) . . ?
C7 P2 Pt 104.7(5) . . ?
B7 C1 B5 65.4(12) . . ?
B7 C1 C2 110.5(15) . . ?
B5 C1 C2 111.2(14) . . ?
B7 C1 B8 63.1(12) . . ?
B5 C1 B8 115.7(15) . . ?
C2 C1 B8 58.7(11) . . ?
B7 C1 Re 129.9(12) . . ?
B5 C1 Re 69.0(9) . . ?
C2 C1 Re 68.3(8) . . ?
B8 C1 Re 124.6(13) . . ?
B9 C2 B3 64.7(11) . . ?
B9 C2 B8 60.8(12) . . ?
B3 C2 B8 116.6(13) . . ?
B9 C2 C1 110.2(15) . . ?
B3 C2 C1 113.5(12) . . ?
B8 C2 C1 62.2(12) . . ?
B9 C2 Re 128.6(11) . . ?
B3 C2 Re 69.0(7) . . ?
B8 C2 Re 129.1(12) . . ?
C1 C2 Re 69.5(8) . . ?
C2 B3 B9 57.1(10) . . ?
C2 B3 B10 101.0(12) . . ?
B9 B3 B10 58.6(11) . . ?
C2 B3 B4 100.6(12) . . ?
B9 B3 B4 103.3(12) . . ?
B10 B3 B4 57.2(10) . . ?
C2 B3 Re 68.8(7) . . ?
B9 B3 Re 121.6(11) . . ?
B10 B3 Re 118.3(10) . . ?
B4 B3 Re 65.1(8) . . ?
B6 B4 B10 59.2(11) . . ?
B6 B4 B5 60.3(11) . . ?
B10 B4 B5 107.7(13) . . ?
B6 B4 B3 108.9(13) . . ?
B10 B4 B3 61.4(10) . . ?
B5 B4 B3 108.4(14) . . ?
B6 B4 Re 124.5(13) . . ?
B10 B4 Re 124.4(12) . . ?
B5 B4 Re 68.5(10) . . ?
B3 B4 Re 67.7(8) . . ?
B6 B4 Pt 149.3(13) . . ?
B10 B4 Pt 133.8(13) . . ?
B5 B4 Pt 118.4(11) . . ?
B3 B4 Pt 100.5(9) . . ?
Re B4 Pt 74.7(5) . . ?
C1 B5 B7 57.3(11) . . ?
C1 B5 B6 104.8(14) . . ?
B7 B5 B6 61.5(11) . . ?
C1 B5 B4 106.1(14) . . ?
B7 B5 B4 108.2(13) . . ?
B6 B5 B4 58.3(10) . . ?
C1 B5 Re 70.7(10) . . ?
B7 B5 Re 124.1(12) . . ?
B6 B5 Re 120.7(12) . . ?
B4 B5 Re 66.3(9) . . ?
B4 B6 B10 62.0(11) . . ?
B4 B6 B5 61.4(11) . . ?
B10 B6 B5 110.8(15) . . ?
B4 B6 B11 109.9(15) . . ?
B10 B6 B11 60.0(12) . . ?
B5 B6 B11 108.8(15) . . ?
B4 B6 B7 108.5(14) . . ?
B10 B6 B7 108.8(16) . . ?
B5 B6 B7 58.9(11) . . ?
B11 B6 B7 60.6(12) . . ?
C1 B7 B5 57.3(11) . . ?
C1 B7 B8 62.0(11) . . ?
B5 B7 B8 108.6(15) . . ?
C1 B7 B6 103.4(14) . . ?
B5 B7 B6 59.6(11) . . ?
B8 B7 B6 105.5(15) . . ?
C1 B7 B11 107.1(16) . . ?
B5 B7 B11 108.2(14) . . ?
B8 B7 B11 58.9(12) . . ?
B6 B7 B11 59.2(11) . . ?
C2 B8 B9 59.0(12) . . ?
C2 B8 C1 59.1(11) . . ?
B9 B8 C1 106.4(15) . . ?
C2 B8 B11 106.0(15) . . ?
B9 B8 B11 61.4(12) . . ?
C1 B8 B11 103.8(14) . . ?
C2 B8 B7 104.3(14) . . ?
B9 B8 B7 110.3(15) . . ?
C1 B8 B7 54.9(11) . . ?
B11 B8 B7 61.7(12) . . ?
C2 B9 B8 60.2(12) . . ?
C2 B9 B11 106.5(15) . . ?
B8 B9 B11 60.9(13) . . ?
C2 B9 B10 104.9(13) . . ?
B8 B9 B10 108.3(16) . . ?
B11 B9 B10 59.3(12) . . ?
C2 B9 B3 58.2(10) . . ?
B8 B9 B3 110.7(14) . . ?
B11 B9 B3 111.4(15) . . ?
B10 B9 B3 62.6(11) . . ?
B6 B10 B11 61.3(12) . . ?
B6 B10 B4 58.8(11) . . ?
B11 B10 B4 108.4(15) . . ?
B6 B10 B9 107.1(15) . . ?
B11 B10 B9 59.6(12) . . ?
B4 B10 B9 106.7(14) . . ?
B6 B10 B3 108.6(13) . . ?
B11 B10 B3 108.6(15) . . ?
B4 B10 B3 61.4(10) . . ?
B9 B10 B3 58.8(10) . . ?
B8 B11 B10 107.2(17) . . ?
B8 B11 B9 57.7(13) . . ?
B10 B11 B9 61.2(13) . . ?
B8 B11 B6 106.6(15) . . ?
B10 B11 B6 58.8(12) . . ?
B9 B11 B6 106.4(15) . . ?
B8 B11 B7 59.4(12) . . ?
B10 B11 B7 107.4(15) . . ?
B9 B11 B7 105.5(16) . . ?
B6 B11 B7 60.1(11) . . ?
O3 C3 Re 179.0(16) . . ?
O4 C4 Re 176.1(16) . . ?
O5 C5 Re 175.7(19) . . ?
C7 C6 P1 108.6(11) . . ?
C6 C7 P2 109.4(11) . . ?
C106 C101 C102 113.1(25) . . ?
C106 C101 P1 120.9(21) . . ?
C102 C101 P1 125.9(15) . . ?
C101 C102 C103 119.2(22) . . ?
C104 C103 C102 125.8(30) . . ?
C105 C104 C103 115.0(34) . . ?
C104 C105 C106 122.7(29) . . ?
C101 C106 C105 124.0(29) . . ?
C116 C111 C112 116.2(20) . . ?
C116 C111 P1 122.5(16) . . ?
C112 C111 P1 121.2(15) . . ?
C113 C112 C111 121.6(25) . . ?
C114 C113 C112 120.4(28) . . ?
C115 C114 C113 117.1(25) . . ?
C114 C115 C116 124.4(24) . . ?
C111 C116 C115 120.2(23) . . ?
C122 C121 C126 118.5(18) . . ?
C122 C121 P2 121.6(16) . . ?
C126 C121 P2 119.8(15) . . ?
C121 C122 C123 122.2(20) . . ?
C124 C123 C122 117.2(21) . . ?
C125 C124 C123 121.7(22) . . ?
C126 C125 C124 119.6(24) . . ?
C125 C126 C121 120.8(21) . . ?
C132 C131 C136 118.6(17) . . ?
C132 C131 P2 122.7(15) . . ?
C136 C131 P2 118.6(15) . . ?
C133 C132 C131 118.8(19) . . ?
C134 C133 C132 120.6(20) . . ?
C133 C134 C135 119.1(20) . . ?
C136 C135 C134 121.9(22) . . ?
C135 C136 C131 120.7(21) . . ?
F1 B100 F3 114.0(30) . . ?
F1 B100 F4 105.7(25) . . ?
F3 B100 F4 110.0(28) . . ?
F1 B100 F2 113.2(32) . . ?
F3 B100 F2 103.2(21) . . ?
F4 B100 F2 110.8(26) . . ?
Cl2 C200 Cl1 112.9(18) . . ?

loop_
_geom_bond_atom_site_label_1
_geom_bond_atom_site_label_2
_geom_bond_distance
_geom_bond_site_symmetry_2
_geom_bond_publ_flag
Pt P1 2.252(4) . ?
Pt P2 2.268(4) . ?
Pt B4 2.34(2) . ?
Pt Re 2.8126(10) . ?
Re C4 1.56(3) . ?
Re C3 1.92(3) . ?
Re C5 1.96(2) . ?
Re B4 2.29(2) . ?
Re B5 2.33(2) . ?
Re C2 2.335(13) . ?
Re B3 2.34(2) . ?
Re C1 2.35(2) . ?
P1 C101 1.78(2) . ?
P1 C111 1.81(2) . ?
P1 C6 1.83(2) . ?
P2 C121 1.80(2) . ?
P2 C131 1.82(2) . ?
P2 C7 1.832(14) . ?
C1 B7 1.61(3) . ?
C1 B5 1.61(2) . ?
C1 C2 1.69(2) . ?
C1 B8 1.74(3) . ?
C2 B9 1.66(2) . ?
C2 B3 1.68(2) . ?
C2 B8 1.68(3) . ?
B3 B9 1.79(2) . ?
B3 B10 1.86(3) . ?
B3 B4 1.86(2) . ?
B4 B6 1.72(2) . ?
B4 B10 1.78(3) . ?
B4 B5 1.77(3) . ?
B5 B7 1.74(3) . ?
B5 B6 1.76(3) . ?
B6 B10 1.73(3) . ?
B6 B11 1.77(3) . ?
B6 B7 1.79(3) . ?
B7 B8 1.76(3) . ?
B7 B11 1.80(3) . ?
B8 B9 1.69(3) . ?
B8 B11 1.75(3) . ?
B9 B11 1.76(3) . ?
B9 B10 1.78(3) . ?
B10 B11 1.75(3) . ?
C3 O3 1.16(3) . ?
C4 O4 1.41(3) . ?
C5 O5 1.11(2) . ?
C6 C7 1.50(2) . ?
C101 C106 1.22(3) . ?
C101 C102 1.34(3) . ?
C102 C103 1.46(3) . ?
C103 C104 1.22(3) . ?
C104 C105 1.21(3) . ?
C105 C106 1.50(3) . ?
C111 C116 1.31(2) . ?
C111 C112 1.36(3) . ?
C112 C113 1.36(3) . ?
C113 C114 1.32(3) . ?
C114 C115 1.29(3) . ?
C115 C116 1.35(3) . ?
C121 C122 1.37(2) . ?
C121 C126 1.42(2) . ?
C122 C123 1.40(3) . ?
C123 C124 1.39(3) . ?
C124 C125 1.40(3) . ?
C125 C126 1.34(3) . ?
C131 C132 1.39(2) . ?
C131 C136 1.41(2) . ?
C132 C133 1.38(2) . ?
C133 C134 1.37(3) . ?
C134 C135 1.38(3) . ?
C135 C136 1.30(2) . ?
B100 F1 1.23(4) . ?
B100 F3 1.33(3) . ?
B100 F4 1.34(3) . ?
B100 F2 1.37(3) . ?
C200 Cl2 1.65(3) . ?
C200 Cl1 1.68(3) . ?
